data_1562877
loop_
_publ_author_name
'Fan, Rui-Qing'
'Wang, Li-Yuan'
'Wang, Ping'
'Chen, Hong'
'Sun, Cun-fa'
'Yang, Yu-Lin'
'Su, Qing'

_publ_section_title
;
 Syntheses, structures and luminescent properties of zero-/two-dimensional
 Cd(II) and Eu(III) complexes
;
_journal_name_full 'Journal of Solid State Chemistry'
_journal_page_first 332
_journal_page_last 340
_journal_paper_doi 10.1016/j.jssc.2012.06.018
_journal_volume 196
_journal_year 2012
_chemical_formula_sum 'C20 H12 Cd N4 O2'
_chemical_formula_weight 452.74
_space_group_IT_number 61
_space_group_name_Hall '-P 2ac 2ab'
_space_group_name_H-M_alt 'P b c a'
_symmetry_cell_setting orthorhombic
_symmetry_space_group_name_H-M 'P b c a'
_atom_sites_solution_hydrogens geom
_atom_sites_solution_primary direct
_atom_sites_solution_secondary difmap
_audit_creation_method SHELXL-97
_cell_angle_alpha 90.00
_cell_angle_beta 90.00
_cell_angle_gamma 90.00
_cell_formula_units_Z 8
_cell_length_a 17.4770(16)
_cell_length_b 9.2600(8)
_cell_length_c 20.7917(19)
_cell_measurement_reflns_used 17519
_cell_measurement_temperature 293(2)
_cell_measurement_theta_max 25.02
_cell_measurement_theta_min 1.96
_cell_volume 3364.9(5)
_computing_cell_refinement 'Bruker SMART'
_computing_data_collection 'Bruker SMART'
_computing_data_reduction 'Bruker SAINT'
_computing_molecular_graphics SHELXP-97
_computing_publication_material SHELXTL
_computing_structure_refinement 'SHELXL-97 (Sheldrick, 1997)'
_computing_structure_solution 'SHELXS-97 (Sheldrick, 1997)'
_diffrn_ambient_temperature 293(2)
_diffrn_measured_fraction_theta_full 1.000
_diffrn_measured_fraction_theta_max 1.000
_diffrn_measurement_device_type 'Bruker Smart APEX CCD area detector'
_diffrn_measurement_method 'phi and omega scans'
_diffrn_radiation_monochromator graphite
_diffrn_radiation_source 'fine-focus sealed tube'
_diffrn_radiation_type MoK\a
_diffrn_radiation_wavelength 0.71073
_diffrn_reflns_av_R_equivalents 0.0488
_diffrn_reflns_av_sigmaI/netI 0.0329
_diffrn_reflns_limit_h_max 20
_diffrn_reflns_limit_h_min -20
_diffrn_reflns_limit_k_max 11
_diffrn_reflns_limit_k_min -10
_diffrn_reflns_limit_l_max 17
_diffrn_reflns_limit_l_min -24
_diffrn_reflns_number 17519
_diffrn_reflns_theta_full 25.02
_diffrn_reflns_theta_max 25.02
_diffrn_reflns_theta_min 1.96
_diffrn_standards_decay_% 0
_diffrn_standards_interval_count 0
_diffrn_standards_interval_time 0
_diffrn_standards_number 0
_exptl_absorpt_coefficient_mu 1.322
_exptl_absorpt_correction_T_max 0.7420
_exptl_absorpt_correction_T_min 0.6547
_exptl_absorpt_correction_type multi-scan
_exptl_crystal_colour COLOURLESS
_exptl_crystal_density_diffrn 1.787
_exptl_crystal_density_method 'not measured'
_exptl_crystal_description BLOCK
_exptl_crystal_F_000 1792
_exptl_crystal_size_max 0.35
_exptl_crystal_size_mid 0.30
_exptl_crystal_size_min 0.24
_refine_diff_density_max 0.729
_refine_diff_density_min -0.517
_refine_diff_density_rms 0.096
_refine_ls_extinction_method none
_refine_ls_goodness_of_fit_ref 1.048
_refine_ls_hydrogen_treatment constr
_refine_ls_matrix_type full
_refine_ls_number_parameters 244
_refine_ls_number_reflns 2973
_refine_ls_number_restraints 0
_refine_ls_restrained_S_all 1.048
_refine_ls_R_factor_all 0.0529
_refine_ls_R_factor_gt 0.0376
_refine_ls_shift/su_max 0.000
_refine_ls_shift/su_mean 0.000
_refine_ls_structure_factor_coef Fsqd
_refine_ls_weighting_details 'calc w=1/[\s^2^(Fo^2^)+(0.0449P)^2^+4.3915P] where P=(Fo^2^+2Fc^2^)/3'
_refine_ls_weighting_scheme calc
_refine_ls_wR_factor_gt 0.0859
_refine_ls_wR_factor_ref 0.0933
_reflns_number_gt 2320
_reflns_number_total 2973
_reflns_threshold_expression >2sigma(I)
_cod_data_source_file JSSC-2012-196-332.cif
_cod_data_source_block w
_cod_depositor_comments
;
The following automatic conversions were performed:

data item '_symmetry_cell_setting' value 'Orthorhombic' was changed
to 'orthorhombic' in accordance with the built-in table derived from
the CIF Core dictionary named 'cif_core.dic' version 2.4.5 last
updated on 2014-11-21.

Automatic conversion script
Id: cif_fix_values 8369 2020-08-20 11:38:08Z andrius 
;
_cod_original_sg_symbol_H-M 'Pbca '
_cod_database_code 1562877

loop_
_symmetry_equiv_pos_as_xyz
'x, y, z'
'-x+1/2, -y, z+1/2'
'-x, y+1/2, -z+1/2'
'x+1/2, -y+1/2, -z'
'-x, -y, -z'
'x-1/2, y, -z-1/2'
'x, -y-1/2, z-1/2'
'-x-1/2, y-1/2, z'

loop_
_atom_site_label
_atom_site_type_symbol
_atom_site_fract_x
_atom_site_fract_y
_atom_site_fract_z
_atom_site_U_iso_or_equiv
_atom_site_adp_type
_atom_site_occupancy
_atom_site_symmetry_multiplicity
_atom_site_calc_flag
_atom_site_refinement_flags
_atom_site_disorder_assembly
_atom_site_disorder_group
Cd1 Cd -0.366806(18) 0.21915(3) 0.878807(14) 0.02688(13) Uani 1 1 d . . .
O1 O -0.49492(17) 0.1709(3) 0.85238(15) 0.0348(7) Uani 1 1 d . . .
O2 O -0.42919(19) 0.2986(4) 0.78192(17) 0.0430(9) Uani 1 1 d . . .
N1 N -0.3361(2) -0.0168(4) 0.85771(18) 0.0299(8) Uani 1 1 d . . .
N2 N -0.2532(2) 0.3175(4) 0.84955(18) 0.0298(8) Uani 1 1 d . . .
N3 N -0.3516(2) 0.1846(4) 0.99107(19) 0.0385(10) Uani 1 1 d . . .
N4 N -0.3991(2) 0.4355(4) 0.93377(19) 0.0326(9) Uani 1 1 d . . .
C1 C -0.3308(3) 0.0608(6) 1.0192(3) 0.0547(15) Uani 1 1 d . . .
H1C H -0.3209 -0.0192 0.9934 0.066 Uiso 1 1 calc R . .
C2 C -0.3232(4) 0.0468(7) 1.0863(3) 0.0668(18) Uani 1 1 d . . .
H2A H -0.3091 -0.0411 1.1044 0.080 Uiso 1 1 calc R . .
C3 C -0.3368(4) 0.1632(7) 1.1244(3) 0.0630(17) Uani 1 1 d . . .
H3A H -0.3328 0.1547 1.1688 0.076 Uiso 1 1 calc R . .
C4 C -0.3568(3) 0.2957(6) 1.0969(3) 0.0478(14) Uani 1 1 d . . .
C5 C -0.3646(3) 0.3012(5) 1.0286(2) 0.0374(11) Uani 1 1 d . . .
C6 C -0.3686(3) 0.4226(7) 1.1335(3) 0.0592(17) Uani 1 1 d . . .
H6A H -0.3632 0.4189 1.1779 0.071 Uiso 1 1 calc R . .
C7 C -0.3876(3) 0.5491(7) 1.1052(3) 0.0568(16) Uani 1 1 d . . .
H7A H -0.3934 0.6314 1.1304 0.068 Uiso 1 1 calc R . .
C8 C -0.3991(3) 0.5581(6) 1.0369(3) 0.0444(13) Uani 1 1 d . . .
C9 C -0.4238(3) 0.6840(5) 1.0056(3) 0.0488(14) Uani 1 1 d . . .
H9A H -0.4328 0.7674 1.0294 0.059 Uiso 1 1 calc R . .
C10 C -0.4347(3) 0.6851(5) 0.9406(3) 0.0502(15) Uani 1 1 d . . .
H10A H -0.4505 0.7685 0.9195 0.060 Uiso 1 1 calc R . .
C11 C -0.4214(3) 0.5561(5) 0.9065(3) 0.0439(13) Uani 1 1 d . . .
H11A H -0.4288 0.5565 0.8622 0.053 Uiso 1 1 calc R . .
C12 C -0.3876(3) 0.4344(5) 0.9983(2) 0.0355(11) Uani 1 1 d . . .
C13 C -0.1958(2) 0.2789(5) 0.8087(2) 0.0278(10) Uani 1 1 d . . .
C14 C -0.1387(2) 0.3828(4) 0.8142(2) 0.0272(10) Uani 1 1 d . . .
C15 C -0.0692(2) 0.3703(5) 0.7804(2) 0.0299(10) Uani 1 1 d . . .
H15A H -0.0304 0.4381 0.7853 0.036 Uiso 1 1 calc R . .
C16 C -0.0609(2) 0.2545(4) 0.7400(2) 0.0285(10) Uani 1 1 d . . .
C17 C -0.1198(3) 0.1502(5) 0.7330(2) 0.0333(11) Uani 1 1 d . . .
H17A H -0.1128 0.0738 0.7046 0.040 Uiso 1 1 calc R . .
C18 C -0.1869(3) 0.1593(5) 0.7671(2) 0.0331(11) Uani 1 1 d . . .
H18A H -0.2250 0.0897 0.7630 0.040 Uiso 1 1 calc R . .
C19 C -0.4900(3) 0.2408(5) 0.8003(2) 0.0301(10) Uani 1 1 d . . .
C20 C -0.2325(2) 0.4390(4) 0.87772(19) 0.0182(8) Uani 1 1 d . . .
H20A H -0.2622 0.4879 0.9078 0.027 Uiso 1 1 calc R . .

loop_
_atom_site_aniso_label
_atom_site_aniso_U_11
_atom_site_aniso_U_22
_atom_site_aniso_U_33
_atom_site_aniso_U_23
_atom_site_aniso_U_13
_atom_site_aniso_U_12
Cd1 0.0260(2) 0.0274(2) 0.0272(2) -0.00282(14) 0.00020(14) -0.00013(13)
O1 0.0361(18) 0.0372(17) 0.0310(18) 0.0041(15) -0.0045(14) 0.0020(14)
O2 0.035(2) 0.046(2) 0.048(2) 0.0092(17) -0.0076(16) -0.0044(16)
N1 0.030(2) 0.0257(19) 0.035(2) -0.0036(17) -0.0036(17) 0.0012(16)
N2 0.026(2) 0.034(2) 0.029(2) 0.0002(17) 0.0027(17) -0.0001(16)
N3 0.045(3) 0.039(2) 0.032(2) -0.0010(18) 0.0017(18) 0.0020(18)
N4 0.032(2) 0.031(2) 0.035(2) 0.0008(17) 0.0098(18) -0.0025(17)
C1 0.075(4) 0.043(3) 0.046(4) 0.001(3) 0.001(3) 0.012(3)
C2 0.101(5) 0.059(4) 0.040(4) 0.017(3) -0.004(3) 0.012(4)
C3 0.089(5) 0.069(4) 0.031(3) 0.004(3) -0.009(3) 0.009(4)
C4 0.056(4) 0.056(4) 0.032(3) -0.002(3) -0.001(3) 0.003(3)
C5 0.037(3) 0.044(3) 0.032(3) -0.003(2) 0.001(2) -0.001(2)
C6 0.072(4) 0.072(4) 0.034(4) -0.013(3) -0.003(3) 0.006(3)
C7 0.068(4) 0.061(4) 0.041(4) -0.023(3) 0.007(3) -0.001(3)
C8 0.040(3) 0.050(3) 0.043(3) -0.015(3) 0.009(2) -0.002(2)
C9 0.060(4) 0.035(3) 0.052(4) -0.010(3) 0.022(3) -0.006(2)
C10 0.056(4) 0.034(3) 0.061(4) 0.004(3) 0.027(3) 0.002(2)
C11 0.047(3) 0.047(3) 0.039(3) 0.004(3) 0.015(2) 0.000(2)
C12 0.030(3) 0.042(3) 0.035(3) -0.008(2) 0.010(2) -0.008(2)
C13 0.028(2) 0.027(2) 0.028(2) 0.002(2) -0.0025(19) -0.0013(19)
C14 0.029(2) 0.023(2) 0.030(3) 0.0042(18) -0.004(2) 0.0014(18)
C15 0.030(2) 0.025(2) 0.036(3) 0.0004(19) -0.002(2) -0.0008(18)
C16 0.029(2) 0.028(2) 0.028(2) 0.0026(19) 0.0012(19) 0.0020(17)
C17 0.040(3) 0.031(3) 0.029(3) -0.005(2) 0.004(2) 0.000(2)
C18 0.040(3) 0.031(2) 0.028(3) -0.003(2) 0.000(2) -0.006(2)
C19 0.034(3) 0.025(2) 0.032(3) -0.0036(19) 0.000(2) 0.0025(19)
C20 0.017(2) 0.0172(19) 0.021(2) -0.0071(16) 0.0038(16) 0.0033(15)

loop_
_atom_type_symbol
_atom_type_description
_atom_type_scat_dispersion_real
_atom_type_scat_dispersion_imag
_atom_type_scat_source
C C 0.0033 0.0016 'International Tables Vol C Tables 4.2.6.8 and 6.1.1.4'
H H 0.0000 0.0000 'International Tables Vol C Tables 4.2.6.8 and 6.1.1.4'
N N 0.0061 0.0033 'International Tables Vol C Tables 4.2.6.8 and 6.1.1.4'
O O 0.0106 0.0060 'International Tables Vol C Tables 4.2.6.8 and 6.1.1.4'
Cd Cd -0.8075 1.2024 'International Tables Vol C Tables 4.2.6.8 and 6.1.1.4'

loop_
_geom_angle_atom_site_label_1
_geom_angle_atom_site_label_2
_geom_angle_atom_site_label_3
_geom_angle
_geom_angle_site_symmetry_1
_geom_angle_site_symmetry_3
N2 Cd1 N1 97.25(13) . .
N2 Cd1 O1 148.05(12) . .
N1 Cd1 O1 89.84(12) . .
N2 Cd1 N3 102.73(14) . .
N1 Cd1 N3 91.91(13) . .
O1 Cd1 N3 108.14(12) . .
N2 Cd1 N4 89.93(13) . .
N1 Cd1 N4 162.18(13) . .
O1 Cd1 N4 92.64(12) . .
N3 Cd1 N4 70.54(13) . .
N2 Cd1 O2 92.84(12) . .
N1 Cd1 O2 103.73(12) . .
O1 Cd1 O2 55.26(11) . .
N3 Cd1 O2 156.40(13) . .
N4 Cd1 O2 92.12(13) . .
N2 Cd1 C19 120.30(14) . .
N1 Cd1 C19 98.12(13) . .
O1 Cd1 C19 27.80(12) . .
N3 Cd1 C19 133.79(14) . .
N4 Cd1 C19 92.20(13) . .
O2 Cd1 C19 27.47(12) . .
C19 O1 Cd1 92.2(3) . .
C19 O2 Cd1 90.0(3) . .
C20 N1 C14 106.7(3) 8 8
C20 N1 Cd1 116.3(3) 8 .
C14 N1 Cd1 134.3(3) 8 .
C20 N2 C13 107.4(4) . .
C20 N2 Cd1 117.6(3) . .
C13 N2 Cd1 135.0(3) . .
C1 N3 C5 118.6(4) . .
C1 N3 Cd1 125.2(3) . .
C5 N3 Cd1 116.2(3) . .
C11 N4 C12 118.6(4) . .
C11 N4 Cd1 125.5(3) . .
C12 N4 Cd1 115.7(3) . .
N3 C1 C2 122.5(5) . .
N3 C1 H1C 118.7 . .
C2 C1 H1C 118.7 . .
C3 C2 C1 119.2(6) . .
C3 C2 H2A 120.4 . .
C1 C2 H2A 120.4 . .
C2 C3 C4 120.2(5) . .
C2 C3 H3A 119.9 . .
C4 C3 H3A 119.9 . .
C3 C4 C6 123.1(5) . .
C3 C4 C5 117.5(5) . .
C6 C4 C5 119.4(5) . .
N3 C5 C4 122.0(5) . .
N3 C5 C12 118.6(4) . .
C4 C5 C12 119.4(4) . .
C7 C6 C4 121.5(5) . .
C7 C6 H6A 119.2 . .
C4 C6 H6A 119.2 . .
C6 C7 C8 120.9(5) . .
C6 C7 H7A 119.5 . .
C8 C7 H7A 119.5 . .
C9 C8 C12 117.0(5) . .
C9 C8 C7 123.3(5) . .
C12 C8 C7 119.6(5) . .
C10 C9 C8 120.5(5) . .
C10 C9 H9A 119.8 . .
C8 C9 H9A 119.8 . .
C9 C10 C11 118.0(5) . .
C9 C10 H10A 121.0 . .
C11 C10 H10A 121.0 . .
N4 C11 C10 123.6(5) . .
N4 C11 H11A 118.2 . .
C10 C11 H11A 118.2 . .
N4 C12 C8 122.3(5) . .
N4 C12 C5 118.6(4) . .
C8 C12 C5 119.1(5) . .
N2 C13 C14 107.2(4) . .
N2 C13 C18 131.9(4) . .
C14 C13 C18 120.9(4) . .
N1 C14 C13 107.1(4) 8_565 .
N1 C14 C15 131.5(4) 8_565 .
C13 C14 C15 121.4(4) . .
C16 C15 C14 117.5(4) . .
C16 C15 H15A 121.3 . .
C14 C15 H15A 121.3 . .
C15 C16 C17 121.2(4) . .
C15 C16 C19 119.7(4) . 6_657
C17 C16 C19 119.0(4) . 6_657
C18 C17 C16 121.7(4) . .
C18 C17 H17A 119.1 . .
C16 C17 H17A 119.1 . .
C17 C18 C13 117.2(4) . .
C17 C18 H18A 121.4 . .
C13 C18 H18A 121.4 . .
O2 C19 O1 122.5(4) . .
O2 C19 C16 119.7(4) . 6_557
O1 C19 C16 117.8(4) . 6_557
O2 C19 Cd1 62.6(2) . .
O1 C19 Cd1 60.0(2) . .
C16 C19 Cd1 176.8(3) 6_557 .
N2 C20 N1 111.7(3) . 8_565
N2 C20 H20A 124.2 . .
N1 C20 H20A 124.2 8_565 .

loop_
_geom_bond_atom_site_label_1
_geom_bond_atom_site_label_2
_geom_bond_distance
_geom_bond_site_symmetry_2
Cd1 N2 2.268(4) .
Cd1 N1 2.292(3) .
Cd1 O1 2.348(3) .
Cd1 N3 2.371(4) .
Cd1 N4 2.375(4) .
Cd1 O2 2.406(3) .
Cd1 C19 2.710(5) .
O1 C19 1.265(5) .
O2 C19 1.250(5) .
N1 C20 1.334(5) 8
N1 C14 1.370(5) 8
N2 C20 1.319(5) .
N2 C13 1.362(5) .
N3 C1 1.337(6) .
N3 C5 1.351(6) .
N4 C11 1.311(6) .
N4 C12 1.357(6) .
C1 C2 1.408(8) .
C1 H1C 0.9300 .
C2 C3 1.358(8) .
C2 H2A 0.9300 .
C3 C4 1.398(9) .
C3 H3A 0.9300 .
C4 C6 1.415(8) .
C4 C5 1.428(7) .
C5 C12 1.442(7) .
C6 C7 1.351(9) .
C6 H6A 0.9300 .
C7 C8 1.438(7) .
C7 H7A 0.9300 .
C8 C9 1.403(7) .
C8 C12 1.413(6) .
C9 C10 1.365(7) .
C9 H9A 0.9300 .
C10 C11 1.408(7) .
C10 H10A 0.9300 .
C11 H11A 0.9300 .
C13 C14 1.390(6) .
C13 C18 1.414(6) .
C14 N1 1.370(5) 8_565
C14 C15 1.409(6) .
C15 C16 1.370(6) .
C15 H15A 0.9300 .
C16 C17 1.419(6) .
C16 C19 1.499(6) 6_657
C17 C18 1.373(6) .
C17 H17A 0.9300 .
C18 H18A 0.9300 .
C19 C16 1.499(6) 6_557
C20 N1 1.334(5) 8_565
C20 H20A 0.9300 .
